data_1573756
loop_
_publ_author_name
'Meng, Huan'
'Jia, Jun-Song'
'Yang, Peng-Fei'
'Li, Yu-Long'
'Yu, Qiong'
'Shu, Wei'

_publ_section_title
;
 Ni-Catalyzed Regioselective and Site-divergent Reductive Arylalkylations
 of Allylic Amines
;
_journal_name_full 'Chemical Science'
_journal_paper_doi 10.1039/D4SC07728H
_journal_year 2025
_chemical_formula_sum 'C27 H28 N2 O'
_chemical_formula_weight 396.51
_space_group_crystal_system monoclinic
_space_group_IT_number 9
_space_group_name_Hall 'C -2yc'
_space_group_name_H-M_alt 'C 1 c 1'
_atom_sites_solution_hydrogens geom
_audit_creation_method SHELXL-2014/7
_audit_update_record
;
2024-06-08 deposited with the CCDC.	2025-01-13 downloaded from the CCDC.
;
_cell_angle_alpha 90
_cell_angle_beta 113.319(2)
_cell_angle_gamma 90
_cell_formula_units_Z 4
_cell_length_a 13.8063(6)
_cell_length_b 17.9373(8)
_cell_length_c 9.9554(5)
_cell_measurement_temperature 227(2)
_cell_volume 2264.04(18)
_computing_structure_refinement 'SHELXL-2014/7 (Sheldrick, 2014)'
_diffrn_ambient_temperature 227(2)
_diffrn_measured_fraction_theta_full 0.999
_diffrn_measured_fraction_theta_max 0.997
_diffrn_radiation_type CuK\a
_diffrn_radiation_wavelength 1.54178
_diffrn_reflns_av_R_equivalents 0.0566
_diffrn_reflns_av_unetI/netI 0.0606
_diffrn_reflns_Laue_measured_fraction_full 0.999
_diffrn_reflns_Laue_measured_fraction_max 0.997
_diffrn_reflns_limit_h_max 16
_diffrn_reflns_limit_h_min -16
_diffrn_reflns_limit_k_max 19
_diffrn_reflns_limit_k_min -22
_diffrn_reflns_limit_l_max 12
_diffrn_reflns_limit_l_min -12
_diffrn_reflns_number 12925
_diffrn_reflns_point_group_measured_fraction_full 0.947
_diffrn_reflns_point_group_measured_fraction_max 0.937
_diffrn_reflns_theta_full 67.679
_diffrn_reflns_theta_max 72.028
_diffrn_reflns_theta_min 4.270
_exptl_absorpt_coefficient_mu 0.547
_exptl_crystal_density_diffrn 1.163
_exptl_crystal_F_000 848
_exptl_crystal_size_max 0.020
_exptl_crystal_size_mid 0.010
_exptl_crystal_size_min 0.010
_refine_diff_density_max 0.273
_refine_diff_density_min -0.197
_refine_diff_density_rms 0.044
_refine_ls_abs_structure_details
;
 Flack x determined using 1317 quotients [(I+)-(I-)]/[(I+)+(I-)]
 (Parsons, Flack and Wagner, Acta Cryst. B69 (2013) 249-259).
;
_refine_ls_abs_structure_Flack 0.2(3)
_refine_ls_extinction_method none
_refine_ls_goodness_of_fit_ref 1.072
_refine_ls_hydrogen_treatment constr
_refine_ls_matrix_type full
_refine_ls_number_parameters 271
_refine_ls_number_reflns 4152
_refine_ls_number_restraints 2
_refine_ls_restrained_S_all 1.072
_refine_ls_R_factor_all 0.0606
_refine_ls_R_factor_gt 0.0552
_refine_ls_shift/su_max 0.000
_refine_ls_shift/su_mean 0.000
_refine_ls_structure_factor_coef Fsqd
_refine_ls_weighting_details 'w=1/[\s^2^(Fo^2^)+(0.0819P)^2^+0.3320P] where P=(Fo^2^+2Fc^2^)/3'
_refine_ls_weighting_scheme calc
_refine_ls_wR_factor_gt 0.1474
_refine_ls_wR_factor_ref 0.1520
_reflns_Friedel_coverage 0.874
_reflns_Friedel_fraction_full 0.895
_reflns_Friedel_fraction_max 0.876
_reflns_number_gt 3659
_reflns_number_total 4152
_reflns_threshold_expression 'I > 2\s(I)'
_cod_data_source_file d4sc07728h2.cif
_cod_data_source_block mh2023112002_0m
_cod_original_sg_symbol_H-M 'C c'
_cod_database_code 1573756
_shelx_shelxl_version_number 2014/7
_shelx_space_group_comment
;
The symmetry employed for this shelxl refinement is uniquely defined
by the following loop, which should always be used as a source of
symmetry information in preference to the above space-group names.
They are only intended as comments.
;
_shelx_estimated_absorpt_t_min 0.989
_shelx_estimated_absorpt_t_max 0.995

loop_
_space_group_symop_operation_xyz
'x, y, z'
'x, -y, z+1/2'
'x+1/2, y+1/2, z'
'x+1/2, -y+1/2, z+1/2'

loop_
_atom_site_label
_atom_site_type_symbol
_atom_site_fract_x
_atom_site_fract_y
_atom_site_fract_z
_atom_site_U_iso_or_equiv
_atom_site_adp_type
_atom_site_occupancy
_atom_site_site_symmetry_order
_atom_site_calc_flag
_atom_site_refinement_flags_posn
_atom_site_refinement_flags_adp
_atom_site_refinement_flags_occupancy
_atom_site_disorder_assembly
_atom_site_disorder_group
O1 O 0.6626(2) 0.49555(16) 0.2810(3) 0.0667(7) Uani 1 1 d . . . . .
N1 N 0.64547(19) 0.47497(14) 0.4917(2) 0.0404(5) Uani 1 1 d . . . . .
H1 H 0.6681 0.4860 0.5842 0.048 Uiso 1 1 calc R U . . .
C11 C 0.6854(2) 0.51187(16) 0.4102(3) 0.0403(6) Uani 1 1 d . . . . .
C12 C 0.7603(2) 0.57496(16) 0.4785(3) 0.0418(6) Uani 1 1 d . . . . .
C10 C 0.5653(2) 0.41673(18) 0.4346(3) 0.0461(7) Uani 1 1 d . . . . .
H10 H 0.5443 0.4136 0.3274 0.055 Uiso 1 1 calc R U . . .
C20 C 0.2770(3) 0.4175(2) 0.4150(4) 0.0603(9) Uani 1 1 d . . . . .
C18 C 0.4691(3) 0.4412(2) 0.4636(4) 0.0549(8) Uani 1 1 d . . . . .
H18A H 0.4857 0.4365 0.5685 0.066 Uiso 1 1 calc R U . . .
H18B H 0.4551 0.4940 0.4377 0.066 Uiso 1 1 calc R U . . .
C8 C 0.7014(3) 0.31354(18) 0.4649(4) 0.0509(7) Uani 1 1 d . . . . .
H8A H 0.6784 0.3120 0.3583 0.061 Uiso 1 1 calc R U . . .
H8B H 0.7599 0.3491 0.5033 0.061 Uiso 1 1 calc R U . . .
C15 C 0.9016(4) 0.6918(2) 0.5930(5) 0.0709(11) Uani 1 1 d . . . . .
H15 H 0.9502 0.7307 0.6321 0.085 Uiso 1 1 calc R U . . .
C13 C 0.8152(3) 0.60529(19) 0.4017(4) 0.0531(8) Uani 1 1 d . . . . .
H13 H 0.8047 0.5860 0.3091 0.064 Uiso 1 1 calc R U . . .
C9 C 0.6108(3) 0.34111(19) 0.5014(4) 0.0524(7) Uani 1 1 d . . . . .
H9A H 0.6351 0.3447 0.6080 0.063 Uiso 1 1 calc R U . . .
H9B H 0.5541 0.3040 0.4676 0.063 Uiso 1 1 calc R U . . .
C19 C 0.3705(3) 0.3969(3) 0.3798(5) 0.0675(10) Uani 1 1 d . . . . .
H19A H 0.3860 0.3438 0.4009 0.081 Uiso 1 1 calc R U . . .
H19B H 0.3515 0.4043 0.2749 0.081 Uiso 1 1 calc R U . . .
C17 C 0.7772(3) 0.6049(2) 0.6155(4) 0.0558(8) Uani 1 1 d . . . . .
H17 H 0.7411 0.5852 0.6701 0.067 Uiso 1 1 calc R U . . .
C16 C 0.8472(4) 0.6635(2) 0.6711(5) 0.0709(11) Uani 1 1 d . . . . .
H16 H 0.8576 0.6840 0.7627 0.085 Uiso 1 1 calc R U . . .
C6 C 0.8243(4) 0.20738(19) 0.4803(4) 0.0614(9) Uani 1 1 d . . . . .
C5 C 0.7982(4) 0.1705(2) 0.3485(5) 0.0713(11) Uani 1 1 d . . . . .
H5 H 0.7270 0.1620 0.2883 0.086 Uiso 1 1 calc R U . . .
C14 C 0.8849(3) 0.6632(2) 0.4586(5) 0.0660(10) Uani 1 1 d . . . . .
H14 H 0.9212 0.6832 0.4045 0.079 Uiso 1 1 calc R U . . .
C3 C 0.8763(5) 0.1459(2) 0.3047(5) 0.0796(13) Uani 1 1 d . . . . .
H3 H 0.8573 0.1208 0.2150 0.096 Uiso 1 1 calc R U . . .
C7 C 0.7408(4) 0.2371(2) 0.5267(6) 0.0753(12) Uani 1 1 d . . . . .
H7A H 0.7693 0.2397 0.6337 0.090 Uiso 1 1 calc R U . . .
H7B H 0.6811 0.2023 0.4950 0.090 Uiso 1 1 calc R U . . .
C4 C 0.9298(4) 0.2182(3) 0.5657(5) 0.0784(12) Uani 1 1 d . . . . .
H4 H 0.9500 0.2426 0.6563 0.094 Uiso 1 1 calc R U . . .
C2 C 1.0064(4) 0.1935(3) 0.5190(6) 0.0888(14) Uani 1 1 d . . . . .
H2 H 1.0779 0.2016 0.5780 0.107 Uiso 1 1 calc R U . . .
C27 C -0.0006(4) 0.4282(4) 0.6304(7) 0.0881(15) Uani 1 1 d . . . . .
C1 C 0.9792(4) 0.1575(2) 0.3886(6) 0.0801(13) Uani 1 1 d . . . . .
H1A H 1.0316 0.1409 0.3575 0.096 Uiso 1 1 calc R U . . .
C21 C 0.2659(4) 0.4883(3) 0.4645(7) 0.0808(13) Uani 1 1 d . . . . .
H21 H 0.3165 0.5253 0.4737 0.097 Uiso 1 1 calc R U . . .
N2 N -0.0094(6) 0.3918(4) 0.7187(8) 0.135(2) Uani 1 1 d . . . . .
C22 C 0.2030(3) 0.3638(3) 0.4069(6) 0.0774(12) Uani 1 1 d . . . . .
H22 H 0.2103 0.3151 0.3774 0.093 Uiso 1 1 calc R U . . .
C23 C 0.1186(4) 0.3813(3) 0.4419(8) 0.0942(16) Uani 1 1 d . . . . .
H23 H 0.0684 0.3444 0.4349 0.113 Uiso 1 1 calc R U . . .
C25 C 0.1067(3) 0.4525(3) 0.4873(6) 0.0790(13) Uani 1 1 d . . . . .
C24 C 0.1801(4) 0.5050(3) 0.5005(7) 0.0875(16) Uani 1 1 d . . . . .
H24 H 0.1735 0.5529 0.5342 0.105 Uiso 1 1 calc R U . . .
C26 C 0.0111(5) 0.4730(5) 0.5217(10) 0.122(3) Uani 1 1 d . . . . .
H26A H 0.0178 0.5252 0.5535 0.146 Uiso 1 1 calc R U . . .
H26B H -0.0528 0.4688 0.4318 0.146 Uiso 1 1 calc R U . . .

loop_
_atom_site_aniso_label
_atom_site_aniso_U_11
_atom_site_aniso_U_22
_atom_site_aniso_U_33
_atom_site_aniso_U_23
_atom_site_aniso_U_13
_atom_site_aniso_U_12
O1 0.092(2) 0.0847(16) 0.0338(13) -0.0082(12) 0.0365(13) -0.0193(14)
N1 0.0470(13) 0.0530(12) 0.0238(11) 0.0000(9) 0.0169(10) 0.0004(10)
C11 0.0465(15) 0.0539(14) 0.0256(14) 0.0016(11) 0.0196(12) 0.0078(12)
C12 0.0482(16) 0.0473(13) 0.0360(15) 0.0035(12) 0.0233(12) 0.0095(12)
C10 0.0451(16) 0.0635(18) 0.0332(15) -0.0008(13) 0.0194(13) -0.0031(13)
C20 0.0514(19) 0.077(2) 0.055(2) 0.0071(17) 0.0233(17) 0.0053(16)
C18 0.0520(18) 0.0662(18) 0.0527(19) -0.0010(15) 0.0272(15) 0.0023(15)
C8 0.0559(18) 0.0510(16) 0.0490(18) 0.0026(13) 0.0240(14) -0.0013(13)
C15 0.080(3) 0.063(2) 0.077(3) -0.0112(19) 0.039(2) -0.0158(19)
C13 0.065(2) 0.0574(17) 0.0478(18) 0.0022(14) 0.0340(16) 0.0036(15)
C9 0.0557(18) 0.0594(17) 0.0504(18) 0.0026(14) 0.0298(15) -0.0074(14)
C19 0.053(2) 0.083(2) 0.070(3) -0.009(2) 0.0282(19) -0.0069(18)
C17 0.070(2) 0.0615(19) 0.0470(19) -0.0066(15) 0.0357(17) -0.0034(16)
C16 0.089(3) 0.073(2) 0.058(2) -0.0222(19) 0.037(2) -0.016(2)
C6 0.083(3) 0.0461(16) 0.059(2) 0.0136(15) 0.032(2) 0.0126(16)
C5 0.089(3) 0.0536(18) 0.068(3) -0.0015(18) 0.027(2) 0.0014(19)
C14 0.072(3) 0.065(2) 0.075(3) 0.0039(19) 0.045(2) -0.0084(18)
C3 0.117(4) 0.058(2) 0.064(3) -0.0027(19) 0.036(3) 0.021(2)
C7 0.102(3) 0.0569(19) 0.087(3) 0.019(2) 0.059(3) 0.014(2)
C4 0.097(3) 0.079(3) 0.052(2) 0.005(2) 0.022(2) 0.017(2)
C2 0.083(3) 0.098(3) 0.076(3) 0.012(3) 0.021(2) 0.026(3)
C27 0.066(3) 0.116(4) 0.100(4) -0.033(3) 0.052(3) -0.023(3)
C1 0.102(4) 0.072(2) 0.078(3) 0.024(2) 0.047(3) 0.038(2)
C21 0.070(3) 0.073(2) 0.112(4) 0.029(3) 0.050(3) 0.008(2)
N2 0.147(5) 0.170(6) 0.133(5) -0.051(5) 0.104(5) -0.050(5)
C22 0.054(2) 0.081(3) 0.098(3) -0.006(2) 0.032(2) -0.0063(19)
C23 0.057(2) 0.103(4) 0.130(5) 0.005(3) 0.046(3) -0.006(2)
C25 0.054(2) 0.099(3) 0.094(3) 0.032(3) 0.040(2) 0.024(2)
C24 0.080(3) 0.078(3) 0.124(5) 0.031(3) 0.061(3) 0.031(2)
C26 0.075(3) 0.154(6) 0.165(7) 0.041(5) 0.077(4) 0.039(4)

loop_
_atom_type_symbol
_atom_type_description
_atom_type_scat_dispersion_real
_atom_type_scat_dispersion_imag
_atom_type_scat_source
C C 0.0181 0.0091 'International Tables Vol C Tables 4.2.6.8 and 6.1.1.4'
H H 0.0000 0.0000 'International Tables Vol C Tables 4.2.6.8 and 6.1.1.4'
N N 0.0311 0.0180 'International Tables Vol C Tables 4.2.6.8 and 6.1.1.4'
O O 0.0492 0.0322 'International Tables Vol C Tables 4.2.6.8 and 6.1.1.4'

loop_
_geom_angle_atom_site_label_1
_geom_angle_atom_site_label_2
_geom_angle_atom_site_label_3
_geom_angle
_geom_angle_site_symmetry_1
_geom_angle_site_symmetry_3
_geom_angle_publ_flag
C11 N1 C10 123.6(2) . . ?
C11 N1 H1 118.2 . . ?
C10 N1 H1 118.2 . . ?
O1 C11 N1 121.6(3) . . ?
O1 C11 C12 119.8(3) . . ?
N1 C11 C12 118.6(2) . . ?
C13 C12 C17 118.2(3) . . ?
C13 C12 C11 118.4(3) . . ?
C17 C12 C11 123.4(3) . . ?
N1 C10 C9 110.3(3) . . ?
N1 C10 C18 107.5(3) . . ?
C9 C10 C18 114.1(3) . . ?
N1 C10 H10 108.2 . . ?
C9 C10 H10 108.2 . . ?
C18 C10 H10 108.2 . . ?
C22 C20 C21 118.3(4) . . ?
C22 C20 C19 119.7(4) . . ?
C21 C20 C19 121.9(4) . . ?
C19 C18 C10 113.8(3) . . ?
C19 C18 H18A 108.8 . . ?
C10 C18 H18A 108.8 . . ?
C19 C18 H18B 108.8 . . ?
C10 C18 H18B 108.8 . . ?
H18A C18 H18B 107.7 . . ?
C7 C8 C9 113.3(3) . . ?
C7 C8 H8A 108.9 . . ?
C9 C8 H8A 108.9 . . ?
C7 C8 H8B 108.9 . . ?
C9 C8 H8B 108.9 . . ?
H8A C8 H8B 107.7 . . ?
C14 C15 C16 119.9(4) . . ?
C14 C15 H15 120.0 . . ?
C16 C15 H15 120.0 . . ?
C14 C13 C12 121.1(3) . . ?
C14 C13 H13 119.5 . . ?
C12 C13 H13 119.5 . . ?
C8 C9 C10 114.8(3) . . ?
C8 C9 H9A 108.6 . . ?
C10 C9 H9A 108.6 . . ?
C8 C9 H9B 108.6 . . ?
C10 C9 H9B 108.6 . . ?
H9A C9 H9B 107.5 . . ?
C18 C19 C20 114.1(3) . . ?
C18 C19 H19A 108.7 . . ?
C20 C19 H19A 108.7 . . ?
C18 C19 H19B 108.7 . . ?
C20 C19 H19B 108.7 . . ?
H19A C19 H19B 107.6 . . ?
C16 C17 C12 120.1(3) . . ?
C16 C17 H17 119.9 . . ?
C12 C17 H17 119.9 . . ?
C15 C16 C17 120.3(4) . . ?
C15 C16 H16 119.9 . . ?
C17 C16 H16 119.9 . . ?
C4 C6 C5 117.8(4) . . ?
C4 C6 C7 120.9(4) . . ?
C5 C6 C7 121.3(4) . . ?
C6 C5 C3 120.5(4) . . ?
C6 C5 H5 119.7 . . ?
C3 C5 H5 119.7 . . ?
C15 C14 C13 120.4(3) . . ?
C15 C14 H14 119.8 . . ?
C13 C14 H14 119.8 . . ?
C1 C3 C5 121.1(4) . . ?
C1 C3 H3 119.5 . . ?
C5 C3 H3 119.5 . . ?
C6 C7 C8 113.1(3) . . ?
C6 C7 H7A 109.0 . . ?
C8 C7 H7A 109.0 . . ?
C6 C7 H7B 109.0 . . ?
C8 C7 H7B 109.0 . . ?
H7A C7 H7B 107.8 . . ?
C6 C4 C2 120.5(5) . . ?
C6 C4 H4 119.7 . . ?
C2 C4 H4 119.7 . . ?
C1 C2 C4 120.9(5) . . ?
C1 C2 H2 119.6 . . ?
C4 C2 H2 119.6 . . ?
N2 C27 C26 179.6(8) . . ?
C3 C1 C2 119.2(5) . . ?
C3 C1 H1A 120.4 . . ?
C2 C1 H1A 120.4 . . ?
C20 C21 C24 120.5(4) . . ?
C20 C21 H21 119.7 . . ?
C24 C21 H21 119.7 . . ?
C23 C22 C20 120.4(5) . . ?
C23 C22 H22 119.8 . . ?
C20 C22 H22 119.8 . . ?
C22 C23 C25 120.9(5) . . ?
C22 C23 H23 119.6 . . ?
C25 C23 H23 119.6 . . ?
C24 C25 C23 119.5(4) . . ?
C24 C25 C26 119.3(5) . . ?
C23 C25 C26 121.2(5) . . ?
C25 C24 C21 120.4(5) . . ?
C25 C24 H24 119.8 . . ?
C21 C24 H24 119.8 . . ?
C27 C26 C25 113.9(5) . . ?
C27 C26 H26A 108.8 . . ?
C25 C26 H26A 108.8 . . ?
C27 C26 H26B 108.8 . . ?
C25 C26 H26B 108.8 . . ?
H26A C26 H26B 107.7 . . ?

loop_
_geom_bond_atom_site_label_1
_geom_bond_atom_site_label_2
_geom_bond_distance
_geom_bond_site_symmetry_2
_geom_bond_publ_flag
O1 C11 1.232(4) . ?
N1 C11 1.324(4) . ?
N1 C10 1.463(4) . ?
N1 H1 0.8700 . ?
C11 C12 1.502(4) . ?
C12 C13 1.383(4) . ?
C12 C17 1.397(4) . ?
C10 C9 1.531(5) . ?
C10 C18 1.532(4) . ?
C10 H10 0.9900 . ?
C20 C22 1.384(6) . ?
C20 C21 1.393(7) . ?
C20 C19 1.512(5) . ?
C18 C19 1.510(5) . ?
C18 H18A 0.9800 . ?
C18 H18B 0.9800 . ?
C8 C7 1.513(5) . ?
C8 C9 1.518(5) . ?
C8 H8A 0.9800 . ?
C8 H8B 0.9800 . ?
C15 C14 1.365(6) . ?
C15 C16 1.374(6) . ?
C15 H15 0.9400 . ?
C13 C14 1.377(6) . ?
C13 H13 0.9400 . ?
C9 H9A 0.9800 . ?
C9 H9B 0.9800 . ?
C19 H19A 0.9800 . ?
C19 H19B 0.9800 . ?
C17 C16 1.386(6) . ?
C17 H17 0.9400 . ?
C16 H16 0.9400 . ?
C6 C4 1.380(7) . ?
C6 C5 1.383(6) . ?
C6 C7 1.500(6) . ?
C5 C3 1.385(7) . ?
C5 H5 0.9400 . ?
C14 H14 0.9400 . ?
C3 C1 1.349(8) . ?
C3 H3 0.9400 . ?
C7 H7A 0.9800 . ?
C7 H7B 0.9800 . ?
C4 C2 1.385(7) . ?
C4 H4 0.9400 . ?
C2 C1 1.362(8) . ?
C2 H2 0.9400 . ?
C27 N2 1.138(9) . ?
C27 C26 1.408(10) . ?
C1 H1A 0.9400 . ?
C21 C24 1.400(6) . ?
C21 H21 0.9400 . ?
C22 C23 1.378(7) . ?
C22 H22 0.9400 . ?
C23 C25 1.387(8) . ?
C23 H23 0.9400 . ?
C25 C24 1.351(8) . ?
C25 C26 1.533(6) . ?
C24 H24 0.9400 . ?
C26 H26A 0.9800 . ?
C26 H26B 0.9800 . ?

loop_
_geom_torsion_atom_site_label_1
_geom_torsion_atom_site_label_2
_geom_torsion_atom_site_label_3
_geom_torsion_atom_site_label_4
_geom_torsion
_geom_torsion_site_symmetry_1
_geom_torsion_site_symmetry_2
_geom_torsion_site_symmetry_3
_geom_torsion_site_symmetry_4
_geom_torsion_publ_flag
C10 N1 C11 O1 -5.3(5) . . . . ?
C10 N1 C11 C12 174.8(2) . . . . ?
O1 C11 C12 C13 -10.4(4) . . . . ?
N1 C11 C12 C13 169.5(3) . . . . ?
O1 C11 C12 C17 169.3(3) . . . . ?
N1 C11 C12 C17 -10.8(4) . . . . ?
C11 N1 C10 C9 114.1(3) . . . . ?
C11 N1 C10 C18 -120.9(3) . . . . ?
N1 C10 C18 C19 165.9(3) . . . . ?
C9 C10 C18 C19 -71.4(4) . . . . ?
C17 C12 C13 C14 0.2(5) . . . . ?
C11 C12 C13 C14 179.9(3) . . . . ?
C7 C8 C9 C10 -177.2(3) . . . . ?
N1 C10 C9 C8 -62.9(4) . . . . ?
C18 C10 C9 C8 176.0(3) . . . . ?
C10 C18 C19 C20 176.4(3) . . . . ?
C22 C20 C19 C18 -149.0(4) . . . . ?
C21 C20 C19 C18 27.0(6) . . . . ?
C13 C12 C17 C16 0.1(5) . . . . ?
C11 C12 C17 C16 -179.6(4) . . . . ?
C14 C15 C16 C17 1.5(7) . . . . ?
C12 C17 C16 C15 -1.0(7) . . . . ?
C4 C6 C5 C3 -0.4(6) . . . . ?
C7 C6 C5 C3 177.5(4) . . . . ?
C16 C15 C14 C13 -1.1(7) . . . . ?
C12 C13 C14 C15 0.3(6) . . . . ?
C6 C5 C3 C1 -0.2(6) . . . . ?
C4 C6 C7 C8 93.1(5) . . . . ?
C5 C6 C7 C8 -84.7(5) . . . . ?
C9 C8 C7 C6 175.3(4) . . . . ?
C5 C6 C4 C2 0.8(6) . . . . ?
C7 C6 C4 C2 -177.1(4) . . . . ?
C6 C4 C2 C1 -0.5(7) . . . . ?
C5 C3 C1 C2 0.5(7) . . . . ?
C4 C2 C1 C3 -0.1(7) . . . . ?
C22 C20 C21 C24 -1.9(7) . . . . ?
C19 C20 C21 C24 -178.0(5) . . . . ?
C21 C20 C22 C23 2.4(7) . . . . ?
C19 C20 C22 C23 178.5(5) . . . . ?
C20 C22 C23 C25 -0.7(9) . . . . ?
C22 C23 C25 C24 -1.5(9) . . . . ?
C22 C23 C25 C26 178.0(6) . . . . ?
C23 C25 C24 C21 1.9(8) . . . . ?
C26 C25 C24 C21 -177.6(6) . . . . ?
C20 C21 C24 C25 -0.2(8) . . . . ?
C24 C25 C26 C27 -123.0(7) . . . . ?
C23 C25 C26 C27 57.5(9) . . . . ?
